data_7712486
loop_
_publ_author_name
'Solodovnikov, Sergey F.'
'Meshalkin, Arkadiy B.'
'Sukhikh, Aleksandr S.'
'Solodovnikova, Zoya A.'
'Zolotova, Evgeniya S.'
'Yudin, Vasiliy N.'
'Kadyrova, Yuliya M.'
'Khaikina, Elena G.'
'Mateyshina, Yuliya G.'
'Uvarov, Nikolai F.'
'Pugachev, Aleksey M.'
'Kovtunets, Evgeniy V.'

_publ_section_title
;
 Resolving old problems with layered polytungstates related to hexagonal
 tungsten bronze: phase formation, structures, crystal chemistry and some
 properties.
;
_journal_issue 9
_journal_name_full 'Dalton transactions (Cambridge, England : 2003)'
_journal_page_first 2770
_journal_page_last 2785
_journal_paper_doi 10.1039/d2dt03895a
_journal_volume 52
_journal_year 2023
_chemical_formula_sum 'Cs4 O35 W11'
_chemical_formula_weight 3113.99
_space_group_crystal_system monoclinic
_space_group_IT_number 3
_space_group_name_Hall 'P 2y'
_space_group_name_H-M_alt 'P 1 2 1'
_atom_sites_solution_primary dual
_audit_creation_method SHELXL-2017/1
_audit_update_record
;
2022-10-06 deposited with the CCDC.	2023-01-31 downloaded from the CCDC.
;
_cell_angle_alpha 90
_cell_angle_beta 97.962(3)
_cell_angle_gamma 90
_cell_formula_units_Z 1
_cell_length_a 7.3357(5)
_cell_length_b 3.8684(3)
_cell_length_c 26.4516(18)
_cell_measurement_reflns_used 9105
_cell_measurement_temperature 293(2)
_cell_measurement_theta_max 33.22
_cell_measurement_theta_min 2.33
_cell_volume 743.39(9)
_computing_structure_refinement 'SHELXL-2017/1 (Sheldrick, 2017)'
_computing_structure_solution 'SHELXT 2018/2 (Sheldrick, 2018)'
_diffrn_ambient_temperature 293(2)
_diffrn_detector PIXEL
_diffrn_detector_area_resol_mean 7.41
_diffrn_detector_type 'Bruker PHOTON III area detector'
_diffrn_measured_fraction_theta_full 0.999
_diffrn_measured_fraction_theta_max 0.999
_diffrn_measurement_device 'three-circle diffractometer'
_diffrn_measurement_device_type 'Bruker D8 Venture diffractometer'
_diffrn_measurement_method '\w and \f scans'
_diffrn_radiation_monochromator 'Incoatec HELIOS multilayer mirrors'
_diffrn_radiation_type MoK\a
_diffrn_radiation_wavelength 0.71073
_diffrn_reflns_av_R_equivalents 0.0625
_diffrn_reflns_av_unetI/netI 0.0547
_diffrn_reflns_Laue_measured_fraction_full 0.999
_diffrn_reflns_Laue_measured_fraction_max 0.999
_diffrn_reflns_limit_h_max 11
_diffrn_reflns_limit_h_min -11
_diffrn_reflns_limit_k_max 5
_diffrn_reflns_limit_k_min -5
_diffrn_reflns_limit_l_max 40
_diffrn_reflns_limit_l_min -40
_diffrn_reflns_number 21365
_diffrn_reflns_point_group_measured_fraction_full 0.999
_diffrn_reflns_point_group_measured_fraction_max 1.000
_diffrn_reflns_theta_full 25.242
_diffrn_reflns_theta_max 33.223
_diffrn_reflns_theta_min 2.332
_diffrn_source 'Incoatec IuS3.0 microfocus X-ray tube'
_exptl_absorpt_coefficient_mu 47.304
_exptl_absorpt_correction_T_max 0.7465
_exptl_absorpt_correction_T_min 0.4572
_exptl_absorpt_correction_type multi-scan
_exptl_absorpt_process_details
'SADABS-2016/2 (Bruker,2016/2) was used for absorption correction. wR2(int) was 0.1024 before and 0.0599 after correction. The Ratio of minimum to maximum transmission is 0.6125. The \l/2 correction factor is Not present.'
_exptl_crystal_colour colourless
_exptl_crystal_density_diffrn 6.956
_exptl_crystal_description plate
_exptl_crystal_F_000 1314
_exptl_crystal_recrystallization_method 'From the Melt'
_exptl_crystal_size_max 0.050
_exptl_crystal_size_mid 0.040
_exptl_crystal_size_min 0.010
_refine_diff_density_max 6.028
_refine_diff_density_min -9.635
_refine_diff_density_rms 0.688
_refine_ls_abs_structure_details
;
 Twinning involves inversion, so Flack parameter cannot be determined
;
_refine_ls_extinction_method none
_refine_ls_goodness_of_fit_ref 1.044
_refine_ls_hydrogen_treatment undef
_refine_ls_matrix_type full
_refine_ls_number_parameters 169
_refine_ls_number_reflns 5683
_refine_ls_number_restraints 3
_refine_ls_restrained_S_all 1.057
_refine_ls_R_factor_all 0.0550
_refine_ls_R_factor_gt 0.0513
_refine_ls_shift/su_max 8.881
_refine_ls_shift/su_mean 0.422
_refine_ls_structure_factor_coef Fsqd
_refine_ls_weighting_details 'w=1/[\s^2^(Fo^2^)+(0.0738P)^2^+9.7065P] where P=(Fo^2^+2Fc^2^)/3'
_refine_ls_weighting_scheme calc
_refine_ls_wR_factor_gt 0.1260
_refine_ls_wR_factor_ref 0.1289
_reflns_Friedel_coverage 0.777
_reflns_Friedel_fraction_full 1.000
_reflns_Friedel_fraction_max 1.000
_reflns_number_gt 5319
_reflns_number_total 5683
_reflns_threshold_expression 'I > 2\s(I)'
_cod_data_source_file d2dt03895a2.cif
_cod_data_source_block Cs4W11O35
_cod_original_sg_symbol_H-M 'P 2'
_cod_database_code 7712486
_shelx_shelxl_version_number 2017/1
_shelx_space_group_comment
;
The symmetry employed for this shelxl refinement is uniquely defined
by the following loop, which should always be used as a source of
symmetry information in preference to the above space-group names.
They are only intended as comments.
;
_shelx_estimated_absorpt_t_min 0.201
_shelx_estimated_absorpt_t_max 0.649

loop_
_space_group_symop_operation_xyz
'x, y, z'
'-x, y, -z'

loop_
_atom_site_label
_atom_site_type_symbol
_atom_site_fract_x
_atom_site_fract_y
_atom_site_fract_z
_atom_site_U_iso_or_equiv
_atom_site_adp_type
_atom_site_occupancy
_atom_site_site_symmetry_order
_atom_site_calc_flag
_atom_site_refinement_flags_posn
_atom_site_refinement_flags_adp
_atom_site_refinement_flags_occupancy
_atom_site_disorder_assembly
_atom_site_disorder_group
W1 W 0.000000 0.4866(16) 0.000000 0.0348(8) Uani 1 2 d S T P . .
W2 W 0.3137(5) 0.4670(9) 0.12146(7) 0.0231(8) Uani 1 1 d . . . . .
W3A W 0.8116(7) 0.4181(19) 0.12194(8) 0.0112(8) Uani 0.70(2) 1 d . . P . .
W3B W 0.8022(14) 0.560(4) 0.11944(17) 0.0065(18) Uani 0.30(2) 1 d D . P . .
W4A W 0.6219(4) 0.422(6) 0.24750(9) 0.0041(19) Uani 0.54(6) 1 d D . P . .
W4B W 0.6211(6) 0.542(8) 0.24668(18) 0.007(2) Uani 0.46(6) 1 d . . P . .
W5 W 0.9426(3) 0.5497(9) 0.37214(6) 0.0068(3) Uani 1 1 d . . . . .
W6 W 0.4293(3) 0.4319(10) 0.37105(5) 0.0099(3) Uani 1 1 d . . . . .
Cs1 Cs 0.500000 0.000000 0.000000 0.0109(7) Uani 0.816(6) 2 d S T P . .
Cs2 Cs 0.1168(6) -0.0242(19) 0.24685(7) 0.0251(7) Uani 0.943(3) 1 d . . P . .
Cs3 Cs 0.7315(17) 0.0058(17) 0.48963(12) 0.0587(17) Uani 0.648(3) 1 d . . P . .
O1 O 0.000000 0.05(3) 0.000000 0.059(10) Uiso 1 2 d S . P . .
O2 O 0.155(4) 0.483(5) -0.0502(11) 0.014(5) Uiso 1 1 d . . . . .
O3 O 0.211(5) 0.479(6) 0.0513(13) 0.022(7) Uiso 1 1 d . . . . .
O4 O 0.411(4) 0.485(5) 0.1875(13) 0.017(6) Uiso 1 1 d . . . . .
O5 O 0.545(6) 0.482(6) 0.0988(5) 0.016(3) Uiso 1 1 d . . . . .
O6 O 0.070(7) 0.473(7) 0.1382(5) 0.020(3) Uiso 1 1 d . . . . .
O7 O 0.320(4) -0.030(6) 0.1244(7) 0.008(3) Uiso 1 1 d . . . . .
O8 O 0.813(4) 0.003(6) 0.1113(11) 0.026(6) Uiso 1 1 d D . . . .
O9 O 0.771(4) 0.476(5) 0.1869(12) 0.015(6) Uiso 1 1 d . . . . .
O10 O 0.599(4) 0.007(9) 0.2394(6) 0.016(5) Uiso 1 1 d D . . . .
O11 O 0.829(3) 0.483(4) 0.2899(10) 0.007(4) Uiso 1 1 d . . . . .
O12 O 0.455(5) 0.481(6) 0.2897(14) 0.028(8) Uiso 1 1 d . . . . .
O13 O 1.021(5) 0.543(9) 0.4343(13) 0.038(7) Uiso 1 1 d . . . . .
O14 O 0.937(3) 0.020(4) 0.3676(6) 0.003(3) Uiso 1 1 d . . . . .
O15 O 0.691(6) 0.480(7) 0.3776(4) 0.014(3) Uiso 1 1 d . . . . .
O16 O 1.170(6) 0.486(5) 0.3453(5) 0.013(3) Uiso 1 1 d . . . . .
O17 O 0.415(3) 0.468(5) 0.4364(8) 0.009(4) Uiso 1 1 d . . . . .
O18 O 0.428(4) -0.006(5) 0.3554(9) 0.024(5) Uiso 1 1 d . . . . .

loop_
_atom_site_aniso_label
_atom_site_aniso_U_11
_atom_site_aniso_U_22
_atom_site_aniso_U_33
_atom_site_aniso_U_23
_atom_site_aniso_U_13
_atom_site_aniso_U_12
W1 0.0053(6) 0.090(2) 0.0086(5) 0.000 -0.0008(13) 0.000
W2 0.0134(9) 0.041(2) 0.0125(6) -0.0090(5) -0.0051(9) 0.0058(16)
W3A 0.0195(11) 0.004(2) 0.0109(6) -0.0014(7) 0.0066(11) -0.0039(15)
W3B 0.021(2) -0.001(4) -0.0006(14) 0.0003(12) 0.002(2) 0.003(3)
W4A 0.0036(15) 0.000(5) 0.0083(10) -0.0015(10) 0.0000(10) -0.0022(9)
W4B 0.009(2) 0.004(7) 0.0093(14) -0.0064(15) 0.0005(14) -0.0026(12)
W5 0.0039(6) -0.0003(4) 0.0175(6) -0.0036(4) 0.0038(8) -0.0008(9)
W6 0.0067(7) 0.0180(5) 0.0056(5) -0.0041(6) 0.0026(8) -0.0004(10)
Cs1 0.0196(11) -0.0089(16) 0.0213(9) 0.000 0.000(2) 0.000
Cs2 0.0174(8) 0.0338(19) 0.0240(7) -0.0121(12) 0.0022(17) -0.0043(11)
Cs3 0.114(4) 0.035(3) 0.0231(12) 0.0075(19) -0.007(3) 0.029(3)

loop_
_atom_type_symbol
_atom_type_description
_atom_type_scat_dispersion_real
_atom_type_scat_dispersion_imag
_atom_type_scat_source
O O 0.0106 0.0060 'International Tables Vol C Tables 4.2.6.8 and 6.1.1.4'
Cs Cs -0.3680 2.1192 'International Tables Vol C Tables 4.2.6.8 and 6.1.1.4'
W W -0.8490 6.8722 'International Tables Vol C Tables 4.2.6.8 and 6.1.1.4'

loop_
_geom_angle_atom_site_label_1
_geom_angle_atom_site_label_2
_geom_angle_atom_site_label_3
_geom_angle
_geom_angle_site_symmetry_1
_geom_angle_site_symmetry_3
_geom_angle_publ_flag
O1 W1 O2 89.5(6) . 2 ?
O1 W1 O2 89.5(6) . . ?
O2 W1 O2 179.1(13) 2 . ?
O1 W1 O3 89.1(7) . 2 ?
O2 W1 O3 89.6(6) 2 2 ?
O2 W1 O3 90.4(6) . 2 ?
O1 W1 O3 89.1(7) . . ?
O2 W1 O3 90.4(6) 2 . ?
O2 W1 O3 89.6(6) . . ?
O3 W1 O3 178.3(15) 2 . ?
O1 W1 O1 180.000(13) . 1_565 ?
O2 W1 O1 90.5(6) 2 1_565 ?
O2 W1 O1 90.5(6) . 1_565 ?
O3 W1 O1 90.9(7) 2 1_565 ?
O3 W1 O1 90.9(7) . 1_565 ?
O1 W1 Cs1 62.83(8) . 1_455 ?
O2 W1 Cs1 50.7(8) 2 1_455 ?
O2 W1 Cs1 128.7(8) . 1_455 ?
O3 W1 Cs1 50.2(9) 2 1_455 ?
O3 W1 Cs1 128.7(9) . 1_455 ?
O1 W1 Cs1 117.17(8) 1_565 1_455 ?
O1 W1 Cs1 62.83(8) . . ?
O2 W1 Cs1 128.7(8) 2 . ?
O2 W1 Cs1 50.7(8) . . ?
O3 W1 Cs1 128.7(9) 2 . ?
O3 W1 Cs1 50.2(9) . . ?
O1 W1 Cs1 117.17(8) 1_565 . ?
Cs1 W1 Cs1 125.66(15) 1_455 . ?
O1 W1 Cs1 118.43(8) . 1_565 ?
O2 W1 Cs1 128.8(8) 2 1_565 ?
O2 W1 Cs1 51.8(8) . 1_565 ?
O3 W1 Cs1 129.2(9) 2 1_565 ?
O3 W1 Cs1 51.8(9) . 1_565 ?
O1 W1 Cs1 61.57(8) 1_565 1_565 ?
Cs1 W1 Cs1 178.74(15) 1_455 1_565 ?
Cs1 W1 Cs1 55.602(5) . 1_565 ?
O1 W1 Cs1 118.43(8) . 1_465 ?
O2 W1 Cs1 51.8(8) 2 1_465 ?
O2 W1 Cs1 128.8(8) . 1_465 ?
O3 W1 Cs1 51.8(9) 2 1_465 ?
O3 W1 Cs1 129.2(9) . 1_465 ?
O1 W1 Cs1 61.57(8) 1_565 1_465 ?
Cs1 W1 Cs1 55.602(5) 1_455 1_465 ?
Cs1 W1 Cs1 178.74(15) . 1_465 ?
Cs1 W1 Cs1 123.14(15) 1_565 1_465 ?
O4 W2 O5 93.0(12) . . ?
O4 W2 O6 91.9(12) . . ?
O5 W2 O6 174.4(9) . . ?
O4 W2 O3 176.4(11) . . ?
O5 W2 O3 86.7(12) . . ?
O6 W2 O3 88.3(12) . . ?
O4 W2 O7 89.7(9) . . ?
O5 W2 O7 91.5(10) . . ?
O6 W2 O7 91.2(11) . . ?
O3 W2 O7 93.9(9) . . ?
O4 W2 O7 85.3(8) . 1_565 ?
O5 W2 O7 87.9(10) . 1_565 ?
O6 W2 O7 89.7(11) . 1_565 ?
O3 W2 O7 91.0(9) . 1_565 ?
O7 W2 O7 175.0(11) . 1_565 ?
O4 W2 Cs1 130.6(9) . . ?
O5 W2 Cs1 49.3(6) . . ?
O6 W2 Cs1 128.2(7) . . ?
O3 W2 Cs1 51.3(9) . . ?
O7 W2 Cs1 65.2(6) . . ?
O7 W2 Cs1 117.7(6) 1_565 . ?
O4 W2 Cs1 126.6(9) . 1_565 ?
O5 W2 Cs1 48.5(6) . 1_565 ?
O6 W2 Cs1 126.0(6) . 1_565 ?
O3 W2 Cs1 50.9(9) . 1_565 ?
O7 W2 Cs1 120.8(6) . 1_565 ?
O7 W2 Cs1 62.1(6) 1_565 1_565 ?
Cs1 W2 Cs1 55.64(3) . 1_565 ?
O4 W2 Cs2 52.4(9) . . ?
O5 W2 Cs2 133.1(6) . . ?
O6 W2 Cs2 52.4(6) . . ?
O3 W2 Cs2 129.9(10) . . ?
O7 W2 Cs2 62.0(6) . . ?
O7 W2 Cs2 115.1(6) 1_565 . ?
Cs1 W2 Cs2 127.15(11) . . ?
Cs1 W2 Cs2 177.17(11) 1_565 . ?
O4 W2 Cs2 50.2(9) . 1_565 ?
O5 W2 Cs2 130.5(6) . 1_565 ?
O6 W2 Cs2 51.9(7) . 1_565 ?
O3 W2 Cs2 127.9(9) . 1_565 ?
O7 W2 Cs2 115.9(6) . 1_565 ?
O7 W2 Cs2 61.2(6) 1_565 1_565 ?
Cs1 W2 Cs2 178.79(11) . 1_565 ?
Cs1 W2 Cs2 123.21(11) 1_565 1_565 ?
Cs2 W2 Cs2 53.99(5) . 1_565 ?
W3B W3A O8 162.8(11) . . ?
W3B W3A O9 87.6(9) . . ?
O8 W3A O9 107.1(12) . . ?
W3B W3A O6 91.2(16) . 1_655 ?
O8 W3A O6 96.8(14) . 1_655 ?
O9 W3A O6 93.4(11) . 1_655 ?
W3B W3A O2 77.9(8) . 2_655 ?
O8 W3A O2 87.3(12) . 2_655 ?
O9 W3A O2 165.4(10) . 2_655 ?
O6 W3A O2 87.1(11) 1_655 2_655 ?
W3B W3A O5 74.8(15) . . ?
O8 W3A O5 95.8(13) . . ?
O9 W3A O5 89.7(11) . . ?
O6 W3A O5 165.5(12) 1_655 . ?
O2 W3A O5 86.4(10) 2_655 . ?
W3B W3A O8 7.5(16) . 1_565 ?
O8 W3A O8 162.8(17) . 1_565 ?
O9 W3A O8 90.0(10) . 1_565 ?
O6 W3A O8 83.9(12) 1_655 1_565 ?
O2 W3A O8 75.6(9) 2_655 1_565 ?
O5 W3A O8 81.9(10) . 1_565 ?
W3B W3A Cs1 104.7(8) . . ?
O8 W3A Cs1 58.9(10) . . ?
O9 W3A Cs1 131.8(9) . . ?
O6 W3A Cs1 131.8(7) 1_655 . ?
O2 W3A Cs1 53.9(8) 2_655 . ?
O5 W3A Cs1 51.4(5) . . ?
O8 W3A Cs1 108.2(7) 1_565 . ?
W3B W3A Cs2 123.6(8) . 1_655 ?
O8 W3A Cs2 73.3(10) . 1_655 ?
O9 W3A Cs2 54.9(9) . 1_655 ?
O6 W3A Cs2 56.4(6) 1_655 1_655 ?
O2 W3A Cs2 134.8(8) 2_655 1_655 ?
O5 W3A Cs2 134.9(6) . 1_655 ?
O8 W3A Cs2 120.1(7) 1_565 1_655 ?
Cs1 W3A Cs2 131.6(2) . 1_655 ?
W3B W3A Cs2 68.9(8) . 1_665 ?
O8 W3A Cs2 127.6(10) . 1_665 ?
O9 W3A Cs2 48.8(9) . 1_665 ?
O6 W3A Cs2 51.1(7) 1_655 1_665 ?
O2 W3A Cs2 123.8(8) 2_655 1_665 ?
O5 W3A Cs2 124.0(6) . 1_665 ?
O8 W3A Cs2 65.6(7) 1_565 1_665 ?
Cs1 W3A Cs2 173.5(2) . 1_665 ?
Cs2 W3A Cs2 54.74(5) 1_655 1_665 ?
W3B W3A Cs1 49.6(8) . 1_565 ?
O8 W3A Cs1 113.6(10) . 1_565 ?
O9 W3A Cs1 120.6(8) . 1_565 ?
O6 W3A Cs1 121.3(7) 1_655 1_565 ?
O2 W3A Cs1 48.4(8) 2_655 1_565 ?
O5 W3A Cs1 46.1(6) . 1_565 ?
O8 W3A Cs1 53.3(7) 1_565 1_565 ?
Cs1 W3A Cs1 55.10(5) . 1_565 ?
Cs2 W3A Cs1 173.14(18) 1_655 1_565 ?
Cs2 W3A Cs1 118.50(18) 1_665 1_565 ?
W3A W3B O8 170(2) . 1_565 ?
W3A W3B O9 75.1(10) . . ?
O8 W3B O9 107.9(12) 1_565 . ?
W3A W3B O5 88.9(16) . . ?
O8 W3B O5 100.5(14) 1_565 . ?
O9 W3B O5 90.0(12) . . ?
W3A W3B O2 85.8(10) . 2_655 ?
O8 W3B O2 91.0(12) 1_565 2_655 ?
O9 W3B O2 160.8(13) . 2_655 ?
O5 W3B O2 89.4(11) . 2_655 ?
W3A W3B O6 72.6(15) . 1_655 ?
O8 W3B O6 97.8(15) 1_565 1_655 ?
O9 W3B O6 88.7(12) . 1_655 ?
O5 W3B O6 161.2(15) . 1_655 ?
O2 W3B O6 85.7(11) 2_655 1_655 ?
W3A W3B O8 12.8(9) . . ?
O8 W3B O8 165.6(18) 1_565 . ?
O9 W3B O8 86.1(11) . . ?
O5 W3B O8 82.2(12) . . ?
O2 W3B O8 74.8(10) 2_655 . ?
O6 W3B O8 78.9(13) 1_655 . ?
W3A W3B Cs1 124.3(9) . 1_565 ?
O8 W3B Cs1 60.5(10) 1_565 1_565 ?
O9 W3B Cs1 135.1(10) . 1_565 ?
O5 W3B Cs1 54.7(6) . 1_565 ?
O2 W3B Cs1 57.2(8) 2_655 1_565 ?
O6 W3B Cs1 133.9(7) 1_655 1_565 ?
O8 W3B Cs1 111.7(8) . 1_565 ?
W3A W3B Cs2 103.9(8) . 1_665 ?
O8 W3B Cs2 71.7(10) 1_565 1_665 ?
O9 W3B Cs2 54.1(9) . 1_665 ?
O5 W3B Cs2 135.2(7) . 1_665 ?
O2 W3B Cs2 133.5(10) 2_655 1_665 ?
O6 W3B Cs2 56.0(6) 1_655 1_665 ?
O8 W3B Cs2 116.3(9) . 1_665 ?
Cs1 W3B Cs2 131.8(4) 1_565 1_665 ?
W3A W3B Cs1 68.0(8) . . ?
O8 W3B Cs1 116.5(10) 1_565 . ?
O9 W3B Cs1 120.7(10) . . ?
O5 W3B Cs1 46.2(7) . . ?
O2 W3B Cs1 49.0(8) 2_655 . ?
O6 W3B Cs1 120.1(8) 1_655 . ?
O8 W3B Cs1 55.7(8) . . ?
Cs1 W3B Cs1 56.35(8) 1_565 . ?
Cs2 W3B Cs1 171.8(4) 1_665 . ?
W3A W3B Cs2 50.4(7) . 1_655 ?
O8 W3B Cs2 124.8(10) 1_565 1_655 ?
O9 W3B Cs2 45.6(9) . 1_655 ?
O5 W3B Cs2 121.7(7) . 1_655 ?
O2 W3B Cs2 120.5(9) 2_655 1_655 ?
O6 W3B Cs2 48.0(7) 1_655 1_655 ?
O8 W3B Cs2 63.0(8) . 1_655 ?
Cs1 W3B Cs2 174.6(4) 1_565 1_655 ?
Cs2 W3B Cs2 53.54(9) 1_665 1_655 ?
Cs1 W3B Cs2 118.3(4) . 1_655 ?
W4B W4A O10 168.6(10) . . ?
W4B W4A O11 84.3(12) . . ?
O10 W4A O11 106.1(13) . . ?
W4B W4A O12 84.0(15) . . ?
O10 W4A O12 98.2(14) . . ?
O11 W4A O12 100.8(8) . . ?
W4B W4A O4 81.0(9) . . ?
O10 W4A O4 87.9(11) . . ?
O11 W4A O4 162.0(14) . . ?
O12 W4A O4 87.8(14) . . ?
W4B W4A O9 82.5(8) . . ?
O10 W4A O9 93.0(12) . . ?
O11 W4A O9 88.7(11) . . ?
O12 W4A O9 162.6(16) . . ?
O4 W4A O9 79.3(5) . . ?
W4B W4A O10 4.1(9) . 1_565 ?
O10 W4A O10 164.8(13) . 1_565 ?
O11 W4A O10 88.3(11) . 1_565 ?
O12 W4A O10 83.3(13) . 1_565 ?
O4 W4A O10 77.0(10) . 1_565 ?
O9 W4A O10 82.4(10) . 1_565 ?
W4B W4A Cs2 115.7(6) . 1_655 ?
O10 W4A Cs2 69.6(11) . 1_655 ?
O11 W4A Cs2 50.6(8) . 1_655 ?
O12 W4A Cs2 139.1(11) . 1_655 ?
O4 W4A Cs2 128.7(9) . 1_655 ?
O9 W4A Cs2 57.7(8) . 1_655 ?
O10 W4A Cs2 118.7(8) 1_565 1_655 ?
W4B W4A Cs2 114.6(8) . . ?
O10 W4A Cs2 60.4(10) . . ?
O11 W4A Cs2 139.1(9) . . ?
O12 W4A Cs2 49.9(10) . . ?
O4 W4A Cs2 57.8(8) . . ?
O9 W4A Cs2 128.0(9) . . ?
O10 W4A Cs2 111.4(8) 1_565 . ?
Cs2 W4A Cs2 129.6(7) 1_655 . ?
W4B W4A Cs2 59.9(6) . 1_665 ?
O10 W4A Cs2 125.0(11) . 1_665 ?
O11 W4A Cs2 43.3(8) . 1_665 ?
O12 W4A Cs2 127.1(12) . 1_665 ?
O4 W4A Cs2 119.2(9) . 1_665 ?
O9 W4A Cs2 53.0(8) . 1_665 ?
O10 W4A Cs2 63.0(8) 1_565 1_665 ?
Cs2 W4A Cs2 55.95(7) 1_655 1_665 ?
Cs2 W4A Cs2 174.4(6) . 1_665 ?
W4B W4A Cs2 59.6(8) . 1_565 ?
O10 W4A Cs2 115.0(10) . 1_565 ?
O11 W4A Cs2 126.9(10) . 1_565 ?
O12 W4A Cs2 43.0(11) . 1_565 ?
O4 W4A Cs2 52.0(9) . 1_565 ?
O9 W4A Cs2 119.8(9) . 1_565 ?
O10 W4A Cs2 56.7(8) 1_565 1_565 ?
Cs2 W4A Cs2 175.3(6) 1_655 1_565 ?
Cs2 W4A Cs2 55.04(8) . 1_565 ?
Cs2 W4A Cs2 119.4(6) 1_665 1_565 ?
W4A W4B O11 80.8(14) . . ?
W4A W4B O12 81.1(17) . . ?
O11 W4B O12 99.8(8) . . ?
W4A W4B O10 174.9(11) . 1_565 ?
O11 W4B O10 104.3(14) . 1_565 ?
O12 W4B O10 98.1(14) . 1_565 ?
W4A W4B O4 86.1(10) . . ?
O11 W4B O4 163.3(17) . . ?
O12 W4B O4 88.2(14) . . ?
O10 W4B O4 88.9(13) 1_565 . ?
W4A W4B O10 8.9(8) . . ?
O11 W4B O10 88.9(14) . . ?
O12 W4B O10 83.0(14) . . ?
O10 W4B O10 166.3(13) 1_565 . ?
O4 W4B O10 77.5(11) . . ?
W4A W4B O9 84.6(9) . . ?
O11 W4B O9 88.5(11) . . ?
O12 W4B O9 162.0(19) . . ?
O10 W4B O9 95.2(13) 1_565 . ?
O4 W4B O9 80.0(5) . . ?
O10 W4B O9 81.2(11) . . ?
W4A W4B Cs2 114.4(7) . 1_665 ?
O11 W4B Cs2 50.1(8) . 1_665 ?
O12 W4B Cs2 138.6(12) . 1_665 ?
O10 W4B Cs2 69.6(10) 1_565 1_665 ?
O4 W4B Cs2 129.2(11) . 1_665 ?
O10 W4B Cs2 118.3(9) . 1_665 ?
O9 W4B Cs2 58.1(8) . 1_665 ?
W4A W4B Cs2 114.7(8) . 1_565 ?
O11 W4B Cs2 138.4(9) . 1_565 ?
O12 W4B Cs2 49.9(11) . 1_565 ?
O10 W4B Cs2 61.6(10) 1_565 1_565 ?
O4 W4B Cs2 57.2(9) . 1_565 ?
O10 W4B Cs2 110.7(9) . 1_565 ?
O9 W4B Cs2 129.4(10) . 1_565 ?
Cs2 W4B Cs2 130.8(9) 1_665 1_565 ?
W4A W4B Cs2 58.6(6) . 1_655 ?
O11 W4B Cs2 43.9(8) . 1_655 ?
O12 W4B Cs2 126.0(14) . 1_655 ?
O10 W4B Cs2 125.1(10) 1_565 1_655 ?
O4 W4B Cs2 119.8(10) . 1_655 ?
O10 W4B Cs2 62.7(9) . 1_655 ?
O9 W4B Cs2 52.3(8) . 1_655 ?
Cs2 W4B Cs2 55.84(8) 1_665 1_655 ?
Cs2 W4B Cs2 173.3(8) 1_565 1_655 ?
W4A W4B Cs2 59.8(8) . . ?
O11 W4B Cs2 126.3(13) . . ?
O12 W4B Cs2 43.4(11) . . ?
O10 W4B Cs2 116.3(10) 1_565 . ?
O4 W4B Cs2 52.5(9) . . ?
O10 W4B Cs2 55.9(9) . . ?
O9 W4B Cs2 119.2(10) . . ?
Cs2 W4B Cs2 174.1(8) 1_665 . ?
Cs2 W4B Cs2 55.02(9) 1_565 . ?
Cs2 W4B Cs2 118.3(8) 1_655 . ?
O13 W5 O14 94.7(13) . 1_565 ?
O13 W5 O15 97.4(12) . . ?
O14 W5 O15 97.8(10) 1_565 . ?
O13 W5 O16 99.4(13) . . ?
O14 W5 O16 96.6(9) 1_565 . ?
O15 W5 O16 156.8(9) . . ?
O13 W5 O14 92.4(13) . . ?
O14 W5 O14 172.8(10) 1_565 . ?
O15 W5 O14 81.5(10) . . ?
O16 W5 O14 82.0(9) . . ?
O13 W5 O11 172.3(13) . . ?
O14 W5 O11 92.8(7) 1_565 . ?
O15 W5 O11 79.8(7) . . ?
O16 W5 O11 81.4(9) . . ?
O14 W5 O11 80.1(6) . . ?
O13 W5 Cs3 50.8(12) . 1_565 ?
O14 W5 Cs3 67.0(6) 1_565 1_565 ?
O15 W5 Cs3 61.5(6) . 1_565 ?
O16 W5 Cs3 141.5(7) . 1_565 ?
O14 W5 Cs3 118.2(5) . 1_565 ?
O11 W5 Cs3 131.7(6) . 1_565 ?
O13 W5 Cs2 135.0(12) . 1_665 ?
O14 W5 Cs2 63.1(6) 1_565 1_665 ?
O15 W5 Cs2 122.8(5) . 1_665 ?
O16 W5 Cs2 50.3(5) . 1_665 ?
O14 W5 Cs2 111.3(5) . 1_665 ?
O11 W5 Cs2 50.9(6) . 1_665 ?
Cs3 W5 Cs2 130.10(14) 1_565 1_665 ?
O13 W5 Cs3 51.5(12) . . ?
O14 W5 Cs3 122.6(6) 1_565 . ?
O15 W5 Cs3 53.9(5) . . ?
O16 W5 Cs3 129.5(6) . . ?
O14 W5 Cs3 62.6(5) . . ?
O11 W5 Cs3 122.3(6) . . ?
Cs3 W5 Cs3 55.64(10) 1_565 . ?
Cs2 W5 Cs3 172.63(13) 1_665 . ?
O13 W5 Cs2 130.5(11) . 1_655 ?
O14 W5 Cs2 117.9(6) 1_565 1_655 ?
O15 W5 Cs2 112.4(6) . 1_655 ?
O16 W5 Cs2 44.4(7) . 1_655 ?
O14 W5 Cs2 56.5(5) . 1_655 ?
O11 W5 Cs2 45.9(6) . 1_655 ?
Cs3 W5 Cs2 173.33(17) 1_565 1_655 ?
Cs2 W5 Cs2 54.81(4) 1_665 1_655 ?
Cs3 W5 Cs2 119.06(13) . 1_655 ?
O13 W5 Cs3 28.6(13) . 2_766 ?
O14 W5 Cs3 70.3(6) 1_565 2_766 ?
O15 W5 Cs3 114.4(5) . 2_766 ?
O16 W5 Cs3 87.7(6) . 2_766 ?
O14 W5 Cs3 116.6(5) . 2_766 ?
O11 W5 Cs3 158.7(5) . 2_766 ?
Cs3 W5 Cs3 54.4(3) 1_565 2_766 ?
Cs2 W5 Cs3 108.40(14) 1_665 2_766 ?
Cs3 W5 Cs3 78.62(18) . 2_766 ?
Cs2 W5 Cs3 130.63(18) 1_655 2_766 ?
O13 W5 Cs3 30.2(12) . 2_756 ?
O14 W5 Cs3 120.9(6) 1_565 2_756 ?
O15 W5 Cs3 106.2(5) . 2_756 ?
O16 W5 Cs3 81.5(5) . 2_756 ?
O14 W5 Cs3 66.0(5) . 2_756 ?
O11 W5 Cs3 143.7(5) . 2_756 ?
Cs3 W5 Cs3 78.55(18) 1_565 2_756 ?
Cs2 W5 Cs3 130.35(17) 1_665 2_756 ?
Cs3 W5 Cs3 52.3(3) . 2_756 ?
Cs2 W5 Cs3 101.44(13) 1_655 2_756 ?
Cs3 W5 Cs3 50.64(7) 2_766 2_756 ?
O17 W6 O18 108.3(10) . . ?
O17 W6 O15 95.7(8) . . ?
O18 W6 O15 95.0(12) . . ?
O17 W6 O16 98.4(9) . 1_455 ?
O18 W6 O16 92.9(11) . 1_455 ?
O15 W6 O16 160.8(9) . 1_455 ?
O17 W6 O12 170.3(9) . . ?
O18 W6 O12 81.3(10) . . ?
O15 W6 O12 81.9(10) . . ?
O16 W6 O12 82.0(11) 1_455 . ?
O17 W6 O18 96.2(9) . 1_565 ?
O18 W6 O18 155.5(13) . 1_565 ?
O15 W6 O18 84.2(10) . 1_565 ?
O16 W6 O18 81.4(10) 1_455 1_565 ?
O12 W6 O18 74.3(9) . 1_565 ?
O17 W6 Cs3 49.7(7) . . ?
O18 W6 Cs3 76.5(8) . . ?
O15 W6 Cs3 61.4(5) . . ?
O16 W6 Cs3 137.7(6) 1_455 . ?
O12 W6 Cs3 134.5(8) . . ?
O18 W6 Cs3 123.2(6) 1_565 . ?
O17 W6 Cs2 135.7(7) . . ?
O18 W6 Cs2 54.0(8) . . ?
O15 W6 Cs2 123.6(5) . . ?
O16 W6 Cs2 50.1(5) 1_455 . ?
O12 W6 Cs2 51.1(8) . . ?
O18 W6 Cs2 106.5(6) 1_565 . ?
Cs3 W6 Cs2 130.00(15) . . ?
O17 W6 Cs3 47.3(7) . 1_565 ?
O18 W6 Cs3 132.3(8) . 1_565 ?
O15 W6 Cs3 57.5(6) . 1_565 ?
O16 W6 Cs3 126.4(6) 1_455 1_565 ?
O12 W6 Cs3 125.2(8) . 1_565 ?
O18 W6 Cs3 67.0(6) 1_565 1_565 ?
Cs3 W6 Cs3 56.51(9) . 1_565 ?
Cs2 W6 Cs3 173.48(13) . 1_565 ?
O17 W6 Cs2 128.1(7) . 1_565 ?
O18 W6 Cs2 108.1(8) . 1_565 ?
O15 W6 Cs2 116.5(5) . 1_565 ?
O16 W6 Cs2 44.3(6) 1_455 1_565 ?
O12 W6 Cs2 46.9(8) . 1_565 ?
O18 W6 Cs2 52.2(6) 1_565 1_565 ?
Cs3 W6 Cs2 175.32(15) . 1_565 ?
Cs2 W6 Cs2 54.66(4) . 1_565 ?
Cs3 W6 Cs2 118.83(12) 1_565 1_565 ?
O17 W6 Cs3 29.9(6) . 2_656 ?
O18 W6 Cs3 80.8(8) . 2_656 ?
O15 W6 Cs3 110.3(4) . 2_656 ?
O16 W6 Cs3 88.3(6) 1_455 2_656 ?
O12 W6 Cs3 159.2(7) . 2_656 ?
O18 W6 Cs3 122.5(6) 1_565 2_656 ?
Cs3 W6 Cs3 49.9(3) . 2_656 ?
Cs2 W6 Cs3 109.05(13) . 2_656 ?
Cs3 W6 Cs3 75.24(17) 1_565 2_656 ?
Cs2 W6 Cs3 131.04(17) 1_565 2_656 ?
O17 W6 Cs3 27.4(6) . 2_666 ?
O18 W6 Cs3 131.9(8) . 2_666 ?
O15 W6 Cs3 104.2(5) . 2_666 ?
O16 W6 Cs3 83.2(5) 1_455 2_666 ?
O12 W6 Cs3 144.3(7) . 2_666 ?
O18 W6 Cs3 71.4(6) 1_565 2_666 ?
Cs3 W6 Cs3 75.07(18) . 2_666 ?
Cs2 W6 Cs3 131.94(16) . 2_666 ?
Cs3 W6 Cs3 46.8(3) 1_565 2_666 ?
Cs2 W6 Cs3 102.02(13) 1_565 2_666 ?
Cs3 W6 Cs3 51.19(7) 2_656 2_666 ?
O5 Cs1 O5 108.5(7) . 2_655 ?
O5 Cs1 O3 47.5(9) . . ?
O5 Cs1 O3 90.5(8) 2_655 . ?
O5 Cs1 O3 90.5(8) . 2_655 ?
O5 Cs1 O3 47.5(9) 2_655 2_655 ?
O3 Cs1 O3 110.5(10) . 2_655 ?
O5 Cs1 O2 49.3(9) . 2_655 ?
O5 Cs1 O2 89.2(8) 2_655 2_655 ?
O3 Cs1 O2 91.0(5) . 2_655 ?
O3 Cs1 O2 48.1(4) 2_655 2_655 ?
O5 Cs1 O2 89.2(8) . . ?
O5 Cs1 O2 49.3(9) 2_655 . ?
O3 Cs1 O2 48.1(4) . . ?
O3 Cs1 O2 91.0(5) 2_655 . ?
O2 Cs1 O2 110.5(8) 2_655 . ?
O5 Cs1 O5 178.1(6) . 2_645 ?
O5 Cs1 O5 73.5(3) 2_655 2_645 ?
O3 Cs1 O5 133.0(9) . 2_645 ?
O3 Cs1 O5 90.9(8) 2_655 2_645 ?
O2 Cs1 O5 131.3(9) 2_655 2_645 ?
O2 Cs1 O5 92.1(7) . 2_645 ?
O5 Cs1 O5 73.5(3) . 1_545 ?
O5 Cs1 O5 178.1(6) 2_655 1_545 ?
O3 Cs1 O5 90.9(8) . 1_545 ?
O3 Cs1 O5 133.0(9) 2_655 1_545 ?
O2 Cs1 O5 92.1(7) 2_655 1_545 ?
O2 Cs1 O5 131.3(9) . 1_545 ?
O5 Cs1 O5 104.6(7) 2_645 1_545 ?
O5 Cs1 O3 91.1(8) . 1_545 ?
O5 Cs1 O3 133.2(9) 2_655 1_545 ?
O3 Cs1 O3 71.8(7) . 1_545 ?
O3 Cs1 O3 177.7(7) 2_655 1_545 ?
O2 Cs1 O3 132.6(3) 2_655 1_545 ?
O2 Cs1 O3 90.6(4) . 1_545 ?
O5 Cs1 O3 87.4(8) 2_645 1_545 ?
O5 Cs1 O3 46.2(9) 1_545 1_545 ?
O5 Cs1 O3 133.2(9) . 2_645 ?
O5 Cs1 O3 91.1(8) 2_655 2_645 ?
O3 Cs1 O3 177.7(7) . 2_645 ?
O3 Cs1 O3 71.8(7) 2_655 2_645 ?
O2 Cs1 O3 90.6(4) 2_655 2_645 ?
O2 Cs1 O3 132.6(3) . 2_645 ?
O5 Cs1 O3 46.2(9) 2_645 2_645 ?
O5 Cs1 O3 87.4(8) 1_545 2_645 ?
O3 Cs1 O3 105.9(10) 1_545 2_645 ?
O5 Cs1 O2 131.3(9) . 1_545 ?
O5 Cs1 O2 92.1(7) 2_655 1_545 ?
O3 Cs1 O2 90.3(4) . 1_545 ?
O3 Cs1 O2 132.5(4) 2_655 1_545 ?
O2 Cs1 O2 178.1(6) 2_655 1_545 ?
O2 Cs1 O2 71.4(6) . 1_545 ?
O5 Cs1 O2 48.0(9) 2_645 1_545 ?
O5 Cs1 O2 86.5(7) 1_545 1_545 ?
O3 Cs1 O2 46.8(4) 1_545 1_545 ?
O3 Cs1 O2 88.1(4) 2_645 1_545 ?
O5 Cs1 O2 92.1(7) . 2_645 ?
O5 Cs1 O2 131.3(9) 2_655 2_645 ?
O3 Cs1 O2 132.5(4) . 2_645 ?
O3 Cs1 O2 90.3(4) 2_655 2_645 ?
O2 Cs1 O2 71.4(6) 2_655 2_645 ?
O2 Cs1 O2 178.1(6) . 2_645 ?
O5 Cs1 O2 86.5(7) 2_645 2_645 ?
O5 Cs1 O2 48.0(9) 1_545 2_645 ?
O3 Cs1 O2 88.1(4) 1_545 2_645 ?
O3 Cs1 O2 46.8(4) 2_645 2_645 ?
O2 Cs1 O2 106.8(8) 1_545 2_645 ?
O5 Cs1 O8 47.3(7) . . ?
O5 Cs1 O8 132.4(7) 2_655 . ?
O3 Cs1 O8 92.1(8) . . ?
O3 Cs1 O8 87.7(8) 2_655 . ?
O2 Cs1 O8 43.2(6) 2_655 . ?
O2 Cs1 O8 136.5(6) . . ?
O5 Cs1 O8 131.4(7) 2_645 . ?
O5 Cs1 O8 48.9(7) 1_545 . ?
O3 Cs1 O8 92.3(7) 1_545 . ?
O3 Cs1 O8 87.9(7) 2_645 . ?
O2 Cs1 O8 135.4(6) 1_545 . ?
O2 Cs1 O8 44.9(6) 2_645 . ?
O5 Cs1 O8 132.4(7) . 2_655 ?
O5 Cs1 O8 47.3(7) 2_655 2_655 ?
O3 Cs1 O8 87.7(8) . 2_655 ?
O3 Cs1 O8 92.1(8) 2_655 2_655 ?
O2 Cs1 O8 136.5(6) 2_655 2_655 ?
O2 Cs1 O8 43.2(6) . 2_655 ?
O5 Cs1 O8 48.9(7) 2_645 2_655 ?
O5 Cs1 O8 131.4(7) 1_545 2_655 ?
O3 Cs1 O8 87.9(7) 1_545 2_655 ?
O3 Cs1 O8 92.3(7) 2_645 2_655 ?
O2 Cs1 O8 44.9(6) 1_545 2_655 ?
O2 Cs1 O8 135.4(6) 2_645 2_655 ?
O8 Cs1 O8 179.6(7) . 2_655 ?
O5 Cs1 O1 87.7(12) . . ?
O5 Cs1 O1 88.8(12) 2_655 . ?
O3 Cs1 O1 42.4(14) . . ?
O3 Cs1 O1 132.8(14) 2_655 . ?
O2 Cs1 O1 133.3(14) 2_655 . ?
O2 Cs1 O1 41.8(14) . . ?
O5 Cs1 O1 92.3(12) 2_645 . ?
O5 Cs1 O1 91.3(12) 1_545 . ?
O3 Cs1 O1 48.9(14) 1_545 . ?
O3 Cs1 O1 136.1(14) 2_645 . ?
O2 Cs1 O1 48.1(14) 1_545 . ?
O2 Cs1 O1 136.9(14) 2_645 . ?
O8 Cs1 O1 122.9(5) . . ?
O8 Cs1 O1 57.1(5) 2_655 . ?
O5 Cs1 O1 88.8(12) . 1_655 ?
O5 Cs1 O1 87.7(12) 2_655 1_655 ?
O3 Cs1 O1 132.8(14) . 1_655 ?
O3 Cs1 O1 42.4(14) 2_655 1_655 ?
O2 Cs1 O1 41.8(14) 2_655 1_655 ?
O2 Cs1 O1 133.3(14) . 1_655 ?
O5 Cs1 O1 91.3(12) 2_645 1_655 ?
O5 Cs1 O1 92.3(12) 1_545 1_655 ?
O3 Cs1 O1 136.1(14) 1_545 1_655 ?
O3 Cs1 O1 48.9(14) 2_645 1_655 ?
O2 Cs1 O1 136.9(14) 1_545 1_655 ?
O2 Cs1 O1 48.1(14) 2_645 1_655 ?
O8 Cs1 O1 57.1(5) . 1_655 ?
O8 Cs1 O1 122.9(5) 2_655 1_655 ?
O1 Cs1 O1 174(3) . 1_655 ?
O5 Cs1 O7 137.3(7) . 2_655 ?
O5 Cs1 O7 45.8(7) 2_655 2_655 ?
O3 Cs1 O7 136.1(7) . 2_655 ?
O3 Cs1 O7 46.8(7) 2_655 2_655 ?
O2 Cs1 O7 91.6(6) 2_655 2_655 ?
O2 Cs1 O7 90.5(6) . 2_655 ?
O5 Cs1 O7 44.1(6) 2_645 2_655 ?
O5 Cs1 O7 132.8(6) 1_545 2_655 ?
O3 Cs1 O7 131.6(6) 1_545 2_655 ?
O3 Cs1 O7 45.4(7) 2_645 2_655 ?
O2 Cs1 O7 88.4(6) 1_545 2_655 ?
O2 Cs1 O7 89.4(6) 2_645 2_655 ?
O8 Cs1 O7 118.4(5) . 2_655 ?
O8 Cs1 O7 61.6(5) 2_655 2_655 ?
O1 Cs1 O7 118.7(4) . 2_655 ?
O1 Cs1 O7 61.6(4) 1_655 2_655 ?
O5 Cs1 O7 45.8(7) . . ?
O5 Cs1 O7 137.3(7) 2_655 . ?
O3 Cs1 O7 46.8(7) . . ?
O3 Cs1 O7 136.1(7) 2_655 . ?
O2 Cs1 O7 90.5(6) 2_655 . ?
O2 Cs1 O7 91.6(6) . . ?
O5 Cs1 O7 132.8(6) 2_645 . ?
O5 Cs1 O7 44.1(6) 1_545 . ?
O3 Cs1 O7 45.4(7) 1_545 . ?
O3 Cs1 O7 131.6(6) 2_645 . ?
O2 Cs1 O7 89.4(6) 1_545 . ?
O2 Cs1 O7 88.4(6) 2_645 . ?
O8 Cs1 O7 61.6(5) . . ?
O8 Cs1 O7 118.4(5) 2_655 . ?
O1 Cs1 O7 61.6(4) . . ?
O1 Cs1 O7 118.7(4) 1_655 . ?
O7 Cs1 O7 176.4(7) 2_655 . ?
O5 Cs1 Cs1 54.2(4) . 1_565 ?
O5 Cs1 Cs1 54.2(4) 2_655 1_565 ?
O3 Cs1 Cs1 55.2(5) . 1_565 ?
O3 Cs1 Cs1 55.2(5) 2_655 1_565 ?
O2 Cs1 Cs1 55.3(4) 2_655 1_565 ?
O2 Cs1 Cs1 55.3(4) . 1_565 ?
O5 Cs1 Cs1 127.7(3) 2_645 1_565 ?
O5 Cs1 Cs1 127.7(3) 1_545 1_565 ?
O3 Cs1 Cs1 127.0(5) 1_545 1_565 ?
O3 Cs1 Cs1 127.0(5) 2_645 1_565 ?
O2 Cs1 Cs1 126.6(4) 1_545 1_565 ?
O2 Cs1 Cs1 126.6(4) 2_645 1_565 ?
O8 Cs1 Cs1 89.8(4) . 1_565 ?
O8 Cs1 Cs1 89.8(4) 2_655 1_565 ?
O1 Cs1 Cs1 87.0(16) . 1_565 ?
O1 Cs1 Cs1 87.0(16) 1_655 1_565 ?
O7 Cs1 Cs1 91.8(3) 2_655 1_565 ?
O7 Cs1 Cs1 91.8(3) . 1_565 ?
O5 Cs1 Cs1 125.8(4) . 1_545 ?
O5 Cs1 Cs1 125.8(4) 2_655 1_545 ?
O3 Cs1 Cs1 124.8(5) . 1_545 ?
O3 Cs1 Cs1 124.8(5) 2_655 1_545 ?
O2 Cs1 Cs1 124.7(4) 2_655 1_545 ?
O2 Cs1 Cs1 124.7(4) . 1_545 ?
O5 Cs1 Cs1 52.3(3) 2_645 1_545 ?
O5 Cs1 Cs1 52.3(3) 1_545 1_545 ?
O3 Cs1 Cs1 53.0(5) 1_545 1_545 ?
O3 Cs1 Cs1 53.0(5) 2_645 1_545 ?
O2 Cs1 Cs1 53.4(4) 1_545 1_545 ?
O2 Cs1 Cs1 53.4(4) 2_645 1_545 ?
O8 Cs1 Cs1 90.2(4) . 1_545 ?
O8 Cs1 Cs1 90.2(4) 2_655 1_545 ?
O1 Cs1 Cs1 93.0(16) . 1_545 ?
O1 Cs1 Cs1 93.0(16) 1_655 1_545 ?
O7 Cs1 Cs1 88.2(3) 2_655 1_545 ?
O7 Cs1 Cs1 88.2(3) . 1_545 ?
Cs1 Cs1 Cs1 180.0 1_565 1_545 ?
O11 Cs2 O11 74.7(5) 1_445 1_455 ?
O11 Cs2 O16 50.5(8) 1_445 1_445 ?
O11 Cs2 O16 94.9(7) 1_455 1_445 ?
O11 Cs2 O12 92.0(5) 1_445 1_545 ?
O11 Cs2 O12 138.9(4) 1_455 1_545 ?
O16 Cs2 O12 50.2(10) 1_445 1_545 ?
O11 Cs2 O12 138.8(4) 1_445 . ?
O11 Cs2 O12 90.9(5) 1_455 . ?
O16 Cs2 O12 94.1(8) 1_445 . ?
O12 Cs2 O12 73.6(7) 1_545 . ?
O11 Cs2 O16 95.1(7) 1_445 1_455 ?
O11 Cs2 O16 49.8(8) 1_455 1_455 ?
O16 Cs2 O16 73.7(3) 1_445 1_455 ?
O12 Cs2 O16 94.5(8) 1_545 1_455 ?
O12 Cs2 O16 49.6(10) . 1_455 ?
O11 Cs2 O6 130.1(9) 1_445 . ?
O11 Cs2 O6 87.7(8) 1_455 . ?
O16 Cs2 O6 177.3(7) 1_445 . ?
O12 Cs2 O6 127.7(10) 1_545 . ?
O12 Cs2 O6 86.4(9) . . ?
O16 Cs2 O6 108.5(6) 1_455 . ?
O11 Cs2 O9 91.1(6) 1_445 1_455 ?
O11 Cs2 O9 48.1(7) 1_455 1_455 ?
O16 Cs2 O9 135.6(9) 1_445 1_455 ?
O12 Cs2 O9 172.9(8) 1_545 1_455 ?
O12 Cs2 O9 107.8(7) . 1_455 ?
O16 Cs2 O9 91.6(8) 1_455 1_455 ?
O6 Cs2 O9 46.4(10) . 1_455 ?
O11 Cs2 O9 48.4(7) 1_445 1_445 ?
O11 Cs2 O9 91.7(6) 1_455 1_445 ?
O16 Cs2 O9 92.4(8) 1_445 1_445 ?
O12 Cs2 O9 108.4(7) 1_545 1_445 ?
O12 Cs2 O9 172.8(8) . 1_445 ?
O16 Cs2 O9 135.9(9) 1_455 1_445 ?
O6 Cs2 O9 87.0(8) . 1_445 ?
O9 Cs2 O9 69.3(6) 1_455 1_445 ?
O11 Cs2 O18 96.4(6) 1_445 . ?
O11 Cs2 O18 94.9(6) 1_455 . ?
O16 Cs2 O18 48.4(7) 1_445 . ?
O12 Cs2 O18 47.2(7) 1_545 . ?
O12 Cs2 O18 45.7(7) . . ?
O16 Cs2 O18 47.3(7) 1_455 . ?
O6 Cs2 O18 132.0(8) . . ?
O9 Cs2 O18 138.6(6) 1_455 . ?
O9 Cs2 O18 140.6(6) 1_445 . ?
O11 Cs2 O4 109.0(6) 1_445 1_545 ?
O11 Cs2 O4 173.2(7) 1_455 1_545 ?
O16 Cs2 O4 91.8(8) 1_445 1_545 ?
O12 Cs2 O4 47.5(8) 1_545 1_545 ?
O12 Cs2 O4 89.6(7) . 1_545 ?
O16 Cs2 O4 133.9(9) 1_455 1_545 ?
O6 Cs2 O4 85.6(8) . 1_545 ?
O9 Cs2 O4 125.4(3) 1_455 1_545 ?
O9 Cs2 O4 87.0(4) 1_445 1_545 ?
O18 Cs2 O4 90.3(7) . 1_545 ?
O11 Cs2 O4 174.1(7) 1_445 . ?
O11 Cs2 O4 107.2(6) 1_455 . ?
O16 Cs2 O4 133.9(9) 1_445 . ?
O12 Cs2 O4 89.9(7) 1_545 . ?
O12 Cs2 O4 47.0(8) . . ?
O16 Cs2 O4 90.3(8) 1_455 . ?
O6 Cs2 O4 45.3(10) . . ?
O9 Cs2 O4 86.3(4) 1_455 . ?
O9 Cs2 O4 125.7(3) 1_445 . ?
O18 Cs2 O4 89.0(7) . . ?
O4 Cs2 O4 68.5(6) 1_545 . ?
O11 Cs2 O6 88.1(8) 1_445 1_545 ?
O11 Cs2 O6 130.4(9) 1_455 1_545 ?
O16 Cs2 O6 109.3(6) 1_445 1_545 ?
O12 Cs2 O6 86.6(9) 1_545 1_545 ?
O12 Cs2 O6 127.9(10) . 1_545 ?
O16 Cs2 O6 176.6(7) 1_455 1_545 ?
O6 Cs2 O6 68.4(3) . 1_545 ?
O9 Cs2 O6 87.2(8) 1_455 1_545 ?
O9 Cs2 O6 46.3(10) 1_445 1_545 ?
O18 Cs2 O6 133.6(8) . 1_545 ?
O4 Cs2 O6 45.5(10) 1_545 1_545 ?
O4 Cs2 O6 86.5(8) . 1_545 ?
O11 Cs2 O10 138.9(7) 1_445 . ?
O11 Cs2 O10 134.8(7) 1_455 . ?
O16 Cs2 O10 93.2(9) 1_445 . ?
O12 Cs2 O10 46.9(8) 1_545 . ?
O12 Cs2 O10 44.1(8) . . ?
O16 Cs2 O10 90.8(9) 1_455 . ?
O6 Cs2 O10 85.4(9) . . ?
O9 Cs2 O10 129.4(7) 1_455 . ?
O9 Cs2 O10 132.3(7) 1_445 . ?
O18 Cs2 O10 59.5(5) . . ?
O4 Cs2 O10 45.5(7) 1_545 . ?
O4 Cs2 O10 43.1(7) . . ?
O6 Cs2 O10 87.6(9) 1_545 . ?
O11 Cs2 O14 50.9(5) 1_445 1_455 ?
O11 Cs2 O14 47.2(5) 1_455 1_455 ?
O16 Cs2 O14 47.8(6) 1_445 1_455 ?
O12 Cs2 O14 94.2(7) 1_545 1_455 ?
O12 Cs2 O14 91.0(7) . 1_455 ?
O16 Cs2 O14 44.1(6) 1_455 1_455 ?
O6 Cs2 O14 134.8(7) . 1_455 ?
O9 Cs2 O14 92.7(6) 1_455 1_455 ?
O9 Cs2 O14 95.7(6) 1_445 1_455 ?
O18 Cs2 O14 62.6(4) . 1_455 ?
O4 Cs2 O14 139.6(6) 1_545 1_455 ?
O4 Cs2 O14 134.4(6) . 1_455 ?
O6 Cs2 O14 139.0(7) 1_545 1_455 ?
O10 Cs2 O14 122.0(4) . 1_455 ?
O11 Cs2 O7 132.1(6) 1_445 . ?
O11 Cs2 O7 132.2(6) 1_455 . ?
O16 Cs2 O7 132.9(7) 1_445 . ?
O12 Cs2 O7 85.5(8) 1_545 . ?
O12 Cs2 O7 85.9(8) . . ?
O16 Cs2 O7 132.8(7) 1_455 . ?
O6 Cs2 O7 44.5(8) . . ?
O9 Cs2 O7 87.7(6) 1_455 . ?
O9 Cs2 O7 87.3(6) 1_445 . ?
O18 Cs2 O7 115.3(5) . . ?
O4 Cs2 O7 41.1(6) 1_545 . ?
O4 Cs2 O7 42.5(6) . . ?
O6 Cs2 O7 44.1(7) 1_545 . ?
O10 Cs2 O7 55.8(5) . . ?
O14 Cs2 O7 176.9(5) 1_455 . ?
O11 Cs2 O10 47.4(6) 1_445 1_455 ?
O11 Cs2 O10 45.0(6) 1_455 1_455 ?
O16 Cs2 O10 94.0(9) 1_445 1_455 ?
O12 Cs2 O10 139.4(8) 1_545 1_455 ?
O12 Cs2 O10 135.7(8) . 1_455 ?
O16 Cs2 O10 91.7(8) 1_455 1_455 ?
O6 Cs2 O10 87.5(9) . 1_455 ?
O9 Cs2 O10 43.8(6) 1_455 1_455 ?
O9 Cs2 O10 46.8(7) 1_445 1_455 ?
O18 Cs2 O10 126.5(5) . 1_455 ?
O4 Cs2 O10 133.5(7) 1_545 1_455 ?
O4 Cs2 O10 130.2(7) . 1_455 ?
O6 Cs2 O10 89.5(9) 1_545 1_455 ?
O10 Cs2 O10 172.9(8) . 1_455 ?
O14 Cs2 O10 63.8(4) 1_455 1_455 ?
O7 Cs2 O10 118.2(4) . 1_455 ?
O11 Cs2 Cs2 53.1(4) 1_445 1_545 ?
O11 Cs2 Cs2 127.8(4) 1_455 1_545 ?
O16 Cs2 Cs2 53.7(3) 1_445 1_545 ?
O12 Cs2 Cs2 53.5(5) 1_545 1_545 ?
O12 Cs2 Cs2 127.1(5) . 1_545 ?
O16 Cs2 Cs2 127.4(3) 1_455 1_545 ?
O6 Cs2 Cs2 124.1(4) . 1_545 ?
O9 Cs2 Cs2 124.7(4) 1_455 1_545 ?
O9 Cs2 Cs2 55.3(4) 1_445 1_545 ?
O18 Cs2 Cs2 91.2(4) . 1_545 ?
O4 Cs2 Cs2 56.2(4) 1_545 1_545 ?
O4 Cs2 Cs2 124.7(4) . 1_545 ?
O6 Cs2 Cs2 55.7(4) 1_545 1_545 ?
O10 Cs2 Cs2 91.9(6) . 1_545 ?
O14 Cs2 Cs2 92.7(3) 1_455 1_545 ?
O7 Cs2 Cs2 89.6(4) . 1_545 ?
O10 Cs2 Cs2 91.8(6) 1_455 1_545 ?
O11 Cs2 Cs2 126.9(4) 1_445 1_565 ?
O11 Cs2 Cs2 52.2(4) 1_455 1_565 ?
O16 Cs2 Cs2 126.3(3) 1_445 1_565 ?
O12 Cs2 Cs2 126.5(5) 1_545 1_565 ?
O12 Cs2 Cs2 52.9(5) . 1_565 ?
O16 Cs2 Cs2 52.6(3) 1_455 1_565 ?
O6 Cs2 Cs2 55.9(4) . 1_565 ?
O9 Cs2 Cs2 55.3(4) 1_455 1_565 ?
O9 Cs2 Cs2 124.7(4) 1_445 1_565 ?
O18 Cs2 Cs2 88.8(4) . 1_565 ?
O4 Cs2 Cs2 123.8(4) 1_545 1_565 ?
O4 Cs2 Cs2 55.3(4) . 1_565 ?
O6 Cs2 Cs2 124.3(4) 1_545 1_565 ?
O10 Cs2 Cs2 88.1(6) . 1_565 ?
O14 Cs2 Cs2 87.3(3) 1_455 1_565 ?
O7 Cs2 Cs2 90.4(4) . 1_565 ?
O10 Cs2 Cs2 88.2(6) 1_455 1_565 ?
Cs2 Cs2 Cs2 180.0 1_545 1_565 ?
O11 Cs2 O8 91.3(6) 1_445 1_455 ?
O11 Cs2 O8 89.5(6) 1_455 1_455 ?
O16 Cs2 O8 138.1(7) 1_445 1_455 ?
O12 Cs2 O8 130.3(8) 1_545 1_455 ?
O12 Cs2 O8 127.6(7) . 1_455 ?
O16 Cs2 O8 134.5(7) 1_455 1_455 ?
O6 Cs2 O8 41.2(7) . 1_455 ?
O9 Cs2 O8 43.3(6) 1_455 1_455 ?
O9 Cs2 O8 45.7(6) 1_445 1_455 ?
O18 Cs2 O8 171.9(6) . 1_455 ?
O4 Cs2 O8 84.8(7) 1_545 1_455 ?
O4 Cs2 O8 83.2(7) . 1_455 ?
O6 Cs2 O8 44.0(7) 1_545 1_455 ?
O10 Cs2 O8 112.8(5) . 1_455 ?
O14 Cs2 O8 124.8(5) 1_455 1_455 ?
O7 Cs2 O8 57.1(5) . 1_455 ?
O10 Cs2 O8 61.0(5) 1_455 1_455 ?
Cs2 Cs2 O8 91.5(3) 1_545 1_455 ?
Cs2 Cs2 O8 88.5(3) 1_565 1_455 ?
O17 Cs3 O13 98.9(5) 2_656 2_746 ?
O17 Cs3 O17 68.6(7) 2_656 . ?
O13 Cs3 O17 164.4(8) 2_746 . ?
O17 Cs3 O17 78.6(5) 2_656 2_646 ?
O13 Cs3 O17 55.3(5) 2_746 2_646 ?
O17 Cs3 O17 111.4(5) . 2_646 ?
O17 Cs3 O13 55.2(5) 2_656 2_756 ?
O13 Cs3 O13 75.0(7) 2_746 2_756 ?
O17 Cs3 O13 103.3(8) . 2_756 ?
O17 Cs3 O13 104.2(5) 2_646 2_756 ?
O17 Cs3 O13 160.5(8) 2_656 1_545 ?
O13 Cs3 O13 67.3(12) 2_746 1_545 ?
O17 Cs3 O13 127.1(5) . 1_545 ?
O17 Cs3 O13 102.4(8) 2_646 1_545 ?
O13 Cs3 O13 106.5(6) 2_756 1_545 ?
O17 Cs3 O17 111.5(5) 2_656 1_545 ?
O13 Cs3 O17 103.2(8) 2_746 1_545 ?
O17 Cs3 O17 74.4(5) . 1_545 ?
O17 Cs3 O17 64.3(7) 2_646 1_545 ?
O13 Cs3 O17 165.2(8) 2_756 1_545 ?
O13 Cs3 O17 85.8(6) 1_545 1_545 ?
O17 Cs3 O13 102.6(8) 2_656 . ?
O13 Cs3 O13 106.6(6) 2_746 . ?
O17 Cs3 O13 85.8(5) . . ?
O17 Cs3 O13 161.5(7) 2_646 . ?
O13 Cs3 O13 63.5(11) 2_756 . ?
O13 Cs3 O13 70.3(7) 1_545 . ?
O17 Cs3 O13 129.9(4) 1_545 . ?
O17 Cs3 O15 104.4(6) 2_656 . ?
O13 Cs3 O15 146.9(10) 2_746 . ?
O17 Cs3 O15 48.5(8) . . ?
O17 Cs3 O15 152.5(9) 2_646 . ?
O13 Cs3 O15 99.5(8) 2_756 . ?
O13 Cs3 O15 83.8(8) 1_545 . ?
O17 Cs3 O15 89.8(7) 1_545 . ?
O13 Cs3 O15 45.6(8) . . ?
O17 Cs3 Cs3 56.7(4) 2_656 2_656 ?
O13 Cs3 Cs3 113.1(6) 2_746 2_656 ?
O17 Cs3 Cs3 52.6(5) . 2_656 ?
O17 Cs3 Cs3 58.8(4) 2_646 2_656 ?
O13 Cs3 Cs3 111.8(6) 2_756 2_656 ?
O13 Cs3 Cs3 140.4(7) 1_545 2_656 ?
O17 Cs3 Cs3 54.9(4) 1_545 2_656 ?
O13 Cs3 Cs3 137.2(6) . 2_656 ?
O15 Cs3 Cs3 99.4(7) . 2_656 ?
O17 Cs3 O15 153.7(9) 2_656 1_545 ?
O13 Cs3 O15 100.6(8) 2_746 1_545 ?
O17 Cs3 O15 88.9(6) . 1_545 ?
O17 Cs3 O15 98.2(6) 2_646 1_545 ?
O13 Cs3 O15 148.1(10) 2_756 1_545 ?
O13 Cs3 O15 45.8(9) 1_545 1_545 ?
O17 Cs3 O15 46.5(7) 1_545 1_545 ?
O13 Cs3 O15 88.7(8) . 1_545 ?
O15 Cs3 O15 66.7(2) . 1_545 ?
Cs3 Cs3 O15 99.1(7) 2_656 1_545 ?
O17 Cs3 O14 141.9(5) 2_656 . ?
O13 Cs3 O14 107.4(7) 2_746 . ?
O17 Cs3 O14 88.1(5) . . ?
O17 Cs3 O14 139.3(5) 2_646 . ?
O13 Cs3 O14 105.4(7) 2_756 . ?
O13 Cs3 O14 42.2(7) 1_545 . ?
O17 Cs3 O14 89.2(5) 1_545 . ?
O13 Cs3 O14 43.9(6) . . ?
O15 Cs3 O14 41.6(6) . . ?
Cs3 Cs3 O14 130.4(4) 2_656 . ?
O15 Cs3 O14 44.9(6) 1_545 . ?
O17 Cs3 Cs3 52.8(4) 2_656 1_565 ?
O13 Cs3 Cs3 125.5(7) 2_746 1_565 ?
O17 Cs3 Cs3 54.9(4) . 1_565 ?
O17 Cs3 Cs3 131.4(4) 2_646 1_565 ?
O13 Cs3 Cs3 50.5(6) 2_756 1_565 ?
O13 Cs3 Cs3 123.2(7) 1_545 1_565 ?
O17 Cs3 Cs3 129.2(4) 1_545 1_565 ?
O13 Cs3 Cs3 52.9(6) . 1_565 ?
O15 Cs3 Cs3 58.0(4) . 1_565 ?
Cs3 Cs3 Cs3 90.000(2) 2_656 1_565 ?
O15 Cs3 Cs3 124.7(4) 1_545 1_565 ?
O14 Cs3 Cs3 89.2(3) . 1_565 ?
O17 Cs3 Cs3 127.2(4) 2_656 1_545 ?
O13 Cs3 Cs3 54.5(7) 2_746 1_545 ?
O17 Cs3 Cs3 125.1(4) . 1_545 ?
O17 Cs3 Cs3 48.6(4) 2_646 1_545 ?
O13 Cs3 Cs3 129.5(6) 2_756 1_545 ?
O13 Cs3 Cs3 56.8(7) 1_545 1_545 ?
O17 Cs3 Cs3 50.8(4) 1_545 1_545 ?
O13 Cs3 Cs3 127.1(6) . 1_545 ?
O15 Cs3 Cs3 122.0(4) . 1_545 ?
Cs3 Cs3 Cs3 90.000(4) 2_656 1_545 ?
O15 Cs3 Cs3 55.3(4) 1_545 1_545 ?
O14 Cs3 Cs3 90.8(3) . 1_545 ?
Cs3 Cs3 Cs3 180.0 1_565 1_545 ?
O17 Cs3 Cs3 111.0(4) 2_656 2_756 ?
O13 Cs3 Cs3 54.4(6) 2_746 2_756 ?
O17 Cs3 Cs3 137.7(5) . 2_756 ?
O17 Cs3 Cs3 109.7(4) 2_646 2_756 ?
O13 Cs3 Cs3 56.5(6) 2_756 2_756 ?
O13 Cs3 Cs3 50.0(7) 1_545 2_756 ?
O17 Cs3 Cs3 134.5(4) 1_545 2_756 ?
O13 Cs3 Cs3 52.3(6) . 2_756 ?
O15 Cs3 Cs3 94.9(8) . 2_756 ?
Cs3 Cs3 Cs3 163.10(19) 2_656 2_756 ?
O15 Cs3 Cs3 94.8(7) 1_545 2_756 ?
O14 Cs3 Cs3 66.5(4) . 2_756 ?
Cs3 Cs3 Cs3 90.000(2) 1_565 2_756 ?
Cs3 Cs3 Cs3 90.000(2) 1_545 2_756 ?
O17 Cs3 O18 113.2(6) 2_656 . ?
O13 Cs3 O18 142.3(7) 2_746 . ?
O17 Cs3 O18 45.8(5) . . ?
O17 Cs3 O18 110.9(6) 2_646 . ?
O13 Cs3 O18 139.8(7) 2_756 . ?
O13 Cs3 O18 84.9(7) 1_545 . ?
O17 Cs3 O18 47.6(5) 1_545 . ?
O13 Cs3 O18 85.9(7) . . ?
O15 Cs3 O18 42.3(6) . . ?
Cs3 Cs3 O18 72.7(5) 2_656 . ?
O15 Cs3 O18 43.1(6) 1_545 . ?
O14 Cs3 O18 57.7(4) . . ?
Cs3 Cs3 O18 90.7(3) 1_565 . ?
Cs3 Cs3 O18 89.3(3) 1_545 . ?
Cs3 Cs3 O18 124.2(5) 2_756 . ?
O17 Cs3 W6 93.3(4) 2_656 . ?
O13 Cs3 W6 167.3(7) 2_746 . ?
O17 Cs3 W6 25.4(4) . . ?
O17 Cs3 W6 124.7(5) 2_646 . ?
O13 Cs3 W6 115.3(7) 2_756 . ?
O13 Cs3 W6 101.6(6) 1_545 . ?
O17 Cs3 W6 68.7(4) 1_545 . ?
O13 Cs3 W6 73.8(6) . . ?
O15 Cs3 W6 29.0(7) . . ?
Cs3 Cs3 W6 71.0(2) 2_656 . ?
O15 Cs3 W6 66.8(4) 1_545 . ?
O14 Cs3 W6 63.8(3) . . ?
Cs3 Cs3 W6 65.28(11) 1_565 . ?
Cs3 Cs3 W6 114.72(11) 1_545 . ?
Cs3 Cs3 W6 123.9(2) 2_756 . ?
O18 Cs3 W6 25.6(3) . . ?
O17 Cs3 W5 168.4(4) 2_656 1_545 ?
O13 Cs3 W5 89.7(7) 2_746 1_545 ?
O17 Cs3 W5 104.1(4) . 1_545 ?
O17 Cs3 W5 112.8(4) 2_646 1_545 ?
O13 Cs3 W5 120.7(7) 2_756 1_545 ?
O13 Cs3 W5 23.2(6) 1_545 1_545 ?
O17 Cs3 W5 73.7(4) 1_545 1_545 ?
O13 Cs3 W5 67.3(6) . 1_545 ?
O15 Cs3 W5 64.7(5) . 1_545 ?
Cs3 Cs3 W5 126.8(2) 2_656 1_545 ?
O15 Cs3 W5 27.7(7) 1_545 1_545 ?
O14 Cs3 W5 26.6(3) . 1_545 ?
Cs3 Cs3 W5 115.74(10) 1_565 1_545 ?
Cs3 Cs3 W5 64.26(11) 1_545 1_545 ?
Cs3 Cs3 W5 67.9(2) 2_756 1_545 ?
O18 Cs3 W5 62.0(4) . 1_545 ?
W6 Cs3 W5 78.75(6) . 1_545 ?
O17 Cs3 W6 127.5(5) 2_656 1_545 ?
O13 Cs3 W6 112.4(7) 2_746 1_545 ?
O17 Cs3 W6 71.5(4) . 1_545 ?
O17 Cs3 W6 85.7(4) 2_646 1_545 ?
O13 Cs3 W6 170.0(7) 2_756 1_545 ?
O13 Cs3 W6 71.7(6) 1_545 1_545 ?
O17 Cs3 W6 23.1(4) 1_545 1_545 ?
O13 Cs3 W6 107.1(6) . 1_545 ?
O15 Cs3 W6 70.6(5) . 1_545 ?
Cs3 Cs3 W6 72.3(2) 2_656 1_545 ?
O15 Cs3 W6 26.9(7) 1_545 1_545 ?
O14 Cs3 W6 66.4(3) . 1_545 ?
Cs3 Cs3 W6 121.79(8) 1_565 1_545 ?
Cs3 Cs3 W6 58.21(8) 1_545 1_545 ?
Cs3 Cs3 W6 121.4(2) 2_756 1_545 ?
O18 Cs3 W6 31.3(3) . 1_545 ?
W6 Cs3 W6 56.51(9) . 1_545 ?
W5 Cs3 W6 54.46(6) 1_545 1_545 ?
O17 Cs3 W5 112.9(4) 2_656 . ?
O13 Cs3 W5 121.8(7) 2_746 . ?
O17 Cs3 W5 73.0(4) . . ?
O17 Cs3 W5 168.4(4) 2_646 . ?
O13 Cs3 W5 84.7(6) 2_756 . ?
O13 Cs3 W5 67.5(6) 1_545 . ?
O17 Cs3 W5 108.0(4) 1_545 . ?
O13 Cs3 W5 22.3(6) . . ?
O15 Cs3 W5 26.2(7) . . ?
Cs3 Cs3 W5 125.2(2) 2_656 . ?
O15 Cs3 W5 70.7(5) 1_545 . ?
O14 Cs3 W5 29.1(3) . . ?
Cs3 Cs3 W5 60.10(9) 1_565 . ?
Cs3 Cs3 W5 119.90(9) 1_545 . ?
Cs3 Cs3 W5 68.7(2) 2_756 . ?
O18 Cs3 W5 63.8(4) . . ?
W6 Cs3 W5 55.19(6) . . ?
W5 Cs3 W5 55.64(10) 1_545 . ?
W6 Cs3 W5 85.61(6) 1_545 . ?
W1 O1 W1 180.0 . 1_545 ?
W1 O1 Cs1 93.0(16) . 1_455 ?
W1 O1 Cs1 87.0(16) 1_545 1_455 ?
W1 O1 Cs1 93.0(16) . . ?
W1 O1 Cs1 87.0(16) 1_545 . ?
Cs1 O1 Cs1 174(3) 1_455 . ?
W1 O2 W3B 151.0(17) . 2_655 ?
W1 O2 W3A 149.5(17) . 2_655 ?
W3B O2 W3A 16.4(4) 2_655 2_655 ?
W1 O2 Cs1 103.2(11) . . ?
W3B O2 Cs1 104.7(11) 2_655 . ?
W3A O2 Cs1 97.2(10) 2_655 . ?
W1 O2 Cs1 102.3(10) . 1_565 ?
W3B O2 Cs1 94.0(10) 2_655 1_565 ?
W3A O2 Cs1 105.6(11) 2_655 1_565 ?
Cs1 O2 Cs1 71.4(6) . 1_565 ?
W2 O3 W1 150(2) . . ?
W2 O3 Cs1 101.5(12) . . ?
W1 O3 Cs1 102.9(12) . . ?
W2 O3 Cs1 102.9(12) . 1_565 ?
W1 O3 Cs1 101.5(12) . 1_565 ?
Cs1 O3 Cs1 71.8(7) . 1_565 ?
W2 O4 W4B 154.7(19) . . ?
W2 O4 W4A 153.7(18) . . ?
W4B O4 W4A 13.0(3) . . ?
W2 O4 Cs2 106.0(12) . 1_565 ?
W4B O4 Cs2 92.5(11) . 1_565 ?
W4A O4 Cs2 99.5(12) . 1_565 ?
W2 O4 Cs2 103.3(11) . . ?
W4B O4 Cs2 99.5(12) . . ?
W4A O4 Cs2 91.8(10) . . ?
Cs2 O4 Cs2 68.5(6) 1_565 . ?
W2 O5 W3B 144.4(8) . . ?
W2 O5 W3A 142.6(8) . . ?
W3B O5 W3A 16.3(5) . . ?
W2 O5 Cs1 104.2(11) . . ?
W3B O5 Cs1 108.2(13) . . ?
W3A O5 Cs1 99.6(11) . . ?
W2 O5 Cs1 106.1(12) . 1_565 ?
W3B O5 Cs1 96.8(11) . 1_565 ?
W3A O5 Cs1 108.1(12) . 1_565 ?
Cs1 O5 Cs1 73.5(3) . 1_565 ?
W3A O6 W2 152.6(9) 1_455 . ?
W3A O6 W3B 16.2(5) 1_455 1_455 ?
W2 O6 W3B 150.8(9) . 1_455 ?
W3A O6 Cs2 96.2(12) 1_455 . ?
W2 O6 Cs2 101.6(12) . . ?
W3B O6 Cs2 106.5(14) 1_455 . ?
W3A O6 Cs2 103.5(14) 1_455 1_565 ?
W2 O6 Cs2 102.4(12) . 1_565 ?
W3B O6 Cs2 95.4(12) 1_455 1_565 ?
Cs2 O6 Cs2 68.4(3) . 1_565 ?
W2 O7 W2 175.0(12) . 1_545 ?
W2 O7 Cs1 86.7(7) . . ?
W2 O7 Cs1 90.3(7) 1_545 . ?
W2 O7 Cs2 91.0(7) . . ?
W2 O7 Cs2 91.8(7) 1_545 . ?
Cs1 O7 Cs2 176.6(7) . . ?
W3B O8 W3A 162.2(19) 1_545 . ?
W3B O8 W3A 2.4(5) 1_545 1_545 ?
W3A O8 W3A 162.8(17) . 1_545 ?
W3B O8 W3B 165.6(18) 1_545 . ?
W3A O8 W3B 4.3(3) . . ?
W3A O8 W3B 166.6(15) 1_545 . ?
W3B O8 Cs1 93.8(11) 1_545 . ?
W3A O8 Cs1 97.4(11) . . ?
W3A O8 Cs1 95.0(8) 1_545 . ?
W3B O8 Cs1 93.3(9) . . ?
W3B O8 Cs2 83.7(10) 1_545 1_655 ?
W3A O8 Cs2 83.5(10) . 1_655 ?
W3A O8 Cs2 82.7(8) 1_545 1_655 ?
W3B O8 Cs2 87.7(8) . 1_655 ?
Cs1 O8 Cs2 172.8(10) . 1_655 ?
W3A O9 W3B 17.4(4) . . ?
W3A O9 W4B 157.4(17) . . ?
W3B O9 W4B 149.5(17) . . ?
W3A O9 W4A 154.3(17) . . ?
W3B O9 W4A 155.1(17) . . ?
W4B O9 W4A 12.9(3) . . ?
W3A O9 Cs2 99.5(11) . 1_655 ?
W3B O9 Cs2 111.5(12) . 1_655 ?
W4B O9 Cs2 99.0(11) . 1_655 ?
W4A O9 Cs2 91.3(10) . 1_655 ?
W3A O9 Cs2 107.8(12) . 1_665 ?
W3B O9 Cs2 99.6(11) . 1_665 ?
W4B O9 Cs2 90.8(10) . 1_665 ?
W4A O9 Cs2 97.8(11) . 1_665 ?
Cs2 O9 Cs2 69.3(6) 1_655 1_665 ?
W4A O10 W4B 163.8(14) . 1_545 ?
W4A O10 W4B 2.5(2) . . ?
W4B O10 W4B 166.3(13) 1_545 . ?
W4A O10 W4A 164.8(13) . 1_545 ?
W4B O10 W4A 1.0(2) 1_545 1_545 ?
W4B O10 W4A 167.3(11) . 1_545 ?
W4A O10 Cs2 96.3(12) . . ?
W4B O10 Cs2 91.9(11) 1_545 . ?
W4B O10 Cs2 95.3(10) . . ?
W4A O10 Cs2 91.2(10) 1_545 . ?
W4A O10 Cs2 86.6(11) . 1_655 ?
W4B O10 Cs2 83.7(10) 1_545 1_655 ?
W4B O10 Cs2 87.9(10) . 1_655 ?
W4A O10 Cs2 84.5(9) 1_545 1_655 ?
Cs2 O10 Cs2 172.9(8) . 1_655 ?
W4A O11 W4B 15.0(3) . . ?
W4A O11 W5 143.2(13) . . ?
W4B O11 W5 141.0(13) . . ?
W4A O11 Cs2 114.1(11) . 1_665 ?
W4B O11 Cs2 104.2(11) . 1_665 ?
W5 O11 Cs2 96.0(7) . 1_665 ?
W4A O11 Cs2 104.0(10) . 1_655 ?
W4B O11 Cs2 113.3(11) . 1_655 ?
W5 O11 Cs2 104.0(8) . 1_655 ?
Cs2 O11 Cs2 74.7(5) 1_665 1_655 ?
W4A O12 W4B 15.0(4) . . ?
W4A O12 W6 139.9(18) . . ?
W4B O12 W6 142.5(19) . . ?
W4A O12 Cs2 114.7(15) . 1_565 ?
W4B O12 Cs2 104.8(14) . 1_565 ?
W6 O12 Cs2 103.3(11) . 1_565 ?
W4A O12 Cs2 105.2(14) . . ?
W4B O12 Cs2 114.3(15) . . ?
W6 O12 Cs2 97.2(11) . . ?
Cs2 O12 Cs2 73.6(7) 1_565 . ?
W5 O13 Cs3 136.5(18) . 2_766 ?
W5 O13 Cs3 134.9(17) . 2_756 ?
Cs3 O13 Cs3 75.0(7) 2_766 2_756 ?
W5 O13 Cs3 106.0(14) . 1_565 ?
Cs3 O13 Cs3 75.6(9) 2_766 1_565 ?
Cs3 O13 Cs3 114.4(10) 2_756 1_565 ?
W5 O13 Cs3 106.3(15) . . ?
Cs3 O13 Cs3 114.5(10) 2_766 . ?
Cs3 O13 Cs3 71.2(8) 2_756 . ?
Cs3 O13 Cs3 70.3(7) 1_565 . ?
W5 O14 W5 172.8(10) 1_545 . ?
W5 O14 Cs2 90.2(6) 1_545 1_655 ?
W5 O14 Cs2 95.3(6) . 1_655 ?
W5 O14 Cs3 86.4(6) 1_545 . ?
W5 O14 Cs3 88.3(6) . . ?
Cs2 O14 Cs3 175.8(6) 1_655 . ?
W5 O15 W6 170.1(8) . . ?
W5 O15 Cs3 99.9(10) . . ?
W6 O15 Cs3 89.6(9) . . ?
W5 O15 Cs3 90.7(9) . 1_565 ?
W6 O15 Cs3 95.6(10) . 1_565 ?
Cs3 O15 Cs3 66.7(2) . 1_565 ?
W5 O16 W6 138.1(7) . 1_655 ?
W5 O16 Cs2 102.2(11) . 1_665 ?
W6 O16 Cs2 110.6(13) 1_655 1_665 ?
W5 O16 Cs2 111.2(13) . 1_655 ?
W6 O16 Cs2 102.6(11) 1_655 1_655 ?
Cs2 O16 Cs2 73.7(3) 1_665 1_655 ?
W6 O17 Cs3 132.9(9) . 2_656 ?
W6 O17 Cs3 104.9(8) . . ?
Cs3 O17 Cs3 70.7(6) 2_656 . ?
W6 O17 Cs3 137.7(9) . 2_666 ?
Cs3 O17 Cs3 78.6(5) 2_656 2_666 ?
Cs3 O17 Cs3 113.4(7) . 2_666 ?
W6 O17 Cs3 109.7(9) . 1_565 ?
Cs3 O17 Cs3 113.5(7) 2_656 1_565 ?
Cs3 O17 Cs3 74.4(5) . 1_565 ?
Cs3 O17 Cs3 66.2(5) 2_666 1_565 ?
W6 O18 W6 155.5(13) . 1_545 ?
W6 O18 Cs2 101.5(9) . . ?
W6 O18 Cs2 97.0(7) 1_545 . ?
W6 O18 Cs3 77.9(8) . . ?
W6 O18 Cs3 81.7(6) 1_545 . ?
Cs2 O18 Cs3 172.6(9) . . ?

loop_
_geom_bond_atom_site_label_1
_geom_bond_atom_site_label_2
_geom_bond_distance
_geom_bond_site_symmetry_2
_geom_bond_publ_flag
W1 O1 1.69(10) . ?
W1 O2 1.86(3) 2 ?
W1 O2 1.86(3) . ?
W1 O3 1.91(3) 2 ?
W1 O3 1.91(3) . ?
W1 O1 2.18(10) 1_565 ?
W1 Cs1 4.123(3) 1_455 ?
W1 Cs1 4.123(3) . ?
W1 Cs1 4.171(3) 1_565 ?
W1 Cs1 4.171(3) 1_465 ?
W2 O4 1.79(3) . ?
W2 O5 1.88(4) . ?
W2 O6 1.90(5) . ?
W2 O3 1.90(3) . ?
W2 O7 1.93(2) . ?
W2 O7 1.95(2) 1_565 ?
W2 Cs1 4.083(3) . ?
W2 Cs1 4.202(3) 1_565 ?
W2 Cs2 4.245(5) . ?
W2 Cs2 4.276(5) 1_565 ?
W3A W3B 0.556(11) . ?
W3A O8 1.63(2) . ?
W3A O9 1.80(3) . ?
W3A O6 1.90(5) 1_655 ?
W3A O2 1.96(3) 2_655 ?
W3A O5 1.98(4) . ?
W3A O8 2.28(2) 1_565 ?
W3A Cs1 4.025(3) . ?
W3A Cs2 4.100(6) 1_655 ?
W3A Cs2 4.305(5) 1_665 ?
W3A Cs1 4.319(6) 1_565 ?
W3B O8 1.73(3) 1_565 ?
W3B O9 1.86(3) . ?
W3B O5 1.91(4) . ?
W3B O2 1.92(3) 2_655 ?
W3B O6 1.99(5) 1_655 ?
W3B O8 2.17(3) . ?
W3B Cs1 3.982(10) 1_565 ?
W3B Cs2 4.137(8) 1_665 ?
W3B Cs1 4.201(9) . ?
W3B Cs2 4.431(11) 1_655 ?
W4A W4B 0.465(9) . ?
W4A O10 1.63(4) . ?
W4A O11 1.78(2) . ?
W4A O12 1.78(4) . ?
W4A O4 2.07(3) . ?
W4A O9 2.07(3) . ?
W4A O10 2.28(4) 1_565 ?
W4A Cs2 4.022(13) 1_655 ?
W4A Cs2 4.086(11) . ?
W4A Cs2 4.217(13) 1_665 ?
W4A Cs2 4.278(14) 1_565 ?
W4B O11 1.79(2) . ?
W4B O12 1.79(4) . ?
W4B O10 1.81(4) 1_565 ?
W4B O4 2.05(3) . ?
W4B O10 2.08(4) . ?
W4B O9 2.07(3) . ?
W4B Cs2 4.004(15) 1_665 ?
W4B Cs2 4.063(15) 1_565 ?
W4B Cs2 4.244(18) 1_655 ?
W4B Cs2 4.300(18) . ?
W5 O13 1.67(3) . ?
W5 O14 1.822(17) 1_565 ?
W5 O15 1.89(4) . ?
W5 O16 1.92(4) . ?
W5 O14 2.054(17) . ?
W5 O11 2.23(3) . ?
W5 Cs3 4.062(7) 1_565 ?
W5 Cs2 4.063(4) 1_665 ?
W5 Cs3 4.221(8) . ?
W5 Cs2 4.326(5) 1_655 ?
W5 Cs3 4.447(6) 2_766 ?
W5 Cs3 4.592(7) 2_756 ?
W6 O17 1.75(2) . ?
W6 O18 1.75(2) . ?
W6 O15 1.91(4) . ?
W6 O16 1.94(4) 1_455 ?
W6 O12 2.19(4) . ?
W6 O18 2.21(2) 1_565 ?
W6 Cs3 3.943(6) . ?
W6 Cs2 4.132(4) . ?
W6 Cs3 4.214(7) 1_565 ?
W6 Cs2 4.288(5) 1_565 ?
W6 Cs3 4.347(6) 2_656 ?
W6 Cs3 4.594(7) 2_666 ?
Cs1 O5 3.192(17) . ?
Cs1 O5 3.192(17) 2_655 ?
Cs1 O3 3.25(3) . ?
Cs1 O3 3.25(3) 2_655 ?
Cs1 O2 3.28(3) 2_655 ?
Cs1 O2 3.28(3) . ?
Cs1 O5 3.274(17) 2_645 ?
Cs1 O5 3.274(17) 1_545 ?
Cs1 O3 3.35(3) 1_545 ?
Cs1 O3 3.35(3) 2_645 ?
Cs1 O2 3.36(3) 1_545 ?
Cs1 O2 3.36(3) 2_645 ?
Cs1 O8 3.47(3) . ?
Cs1 O8 3.47(3) 2_655 ?
Cs1 O1 3.673(5) . ?
Cs1 O1 3.673(5) 1_655 ?
Cs1 O7 3.714(19) 2_655 ?
Cs1 O7 3.714(19) . ?
Cs1 Cs1 3.8684(3) 1_565 ?
Cs1 Cs1 3.8684(3) 1_545 ?
Cs2 O11 3.17(2) 1_445 ?
Cs2 O11 3.20(2) 1_455 ?
Cs2 O16 3.200(16) 1_445 ?
Cs2 O12 3.22(3) 1_545 ?
Cs2 O12 3.24(3) . ?
Cs2 O16 3.248(17) 1_455 ?
Cs2 O6 3.435(19) . ?
Cs2 O9 3.40(3) 1_455 ?
Cs2 O9 3.40(3) 1_445 ?
Cs2 O18 3.41(2) . ?
Cs2 O4 3.42(3) 1_545 ?
Cs2 O4 3.46(3) . ?
Cs2 O6 3.45(2) 1_545 ?
Cs2 O10 3.58(3) . ?
Cs2 O14 3.624(18) 1_455 ?
Cs2 O7 3.75(2) . ?
Cs2 O10 3.77(3) 1_455 ?
Cs2 Cs2 3.8684(3) 1_545 ?
Cs2 Cs2 3.8684(3) 1_565 ?
Cs2 O8 3.95(3) 1_455 ?
Cs3 O17 2.96(2) 2_656 ?
Cs3 O13 3.09(4) 2_746 ?
Cs3 O17 3.11(2) . ?
Cs3 O17 3.14(2) 2_646 ?
Cs3 O13 3.26(3) 2_756 ?
Cs3 O13 3.27(4) 1_545 ?
Cs3 O17 3.29(2) 1_545 ?
Cs3 O13 3.44(4) . ?
Cs3 O15 3.462(17) . ?
Cs3 Cs3 3.51(2) 2_656 ?
Cs3 O15 3.571(18) 1_545 ?
Cs3 O14 3.748(18) . ?
Cs3 Cs3 3.8684(3) 1_565 ?
Cs3 Cs3 3.8684(3) 1_545 ?
Cs3 Cs3 3.90(2) 2_756 ?
Cs3 O18 3.92(2) . ?
